data_8101118
loop_
_publ_author_name
'Iulek, J.'
'Zukerman-Schpector, J.'
'Stadler, C. C.'
'Tozetto, A.'
'Vega, Mauricio'

_publ_section_title
;
Crystal structure of 4-aza-2-(hydroxyimino)-3-methyl-5-(2-pyridyl)
pent-3-ene, C~10~H~13~N~3~O
;
_journal_issue 4
_journal_name_full 'Zeitschrift f\"ur Kristallographie - New Crystal Structures'
_journal_page_first 585
_journal_page_last 586
_journal_volume 216
_journal_year 2001
_chemical_formula_moiety 'C10 H13 N3 O'
_chemical_formula_structural 'C10 H13 N3 O'
_chemical_formula_sum 'C10 H13 N3 O'
_chemical_formula_weight 191.23
_chemical_melting_point 416
_space_group_IT_number 14
_symmetry_cell_setting monoclinic
_symmetry_space_group_name_Hall '-P 2ybc'
_symmetry_space_group_name_H-M 'P 1 21/c 1'
_cell_angle_alpha 90.00
_cell_angle_beta 91.360(10)
_cell_angle_gamma 90.00
_cell_formula_units_Z 4
_cell_length_a 7.1477(9)
_cell_length_b 18.768(2)
_cell_length_c 7.6510(10)
_cell_volume 1026.1(2)
_diffrn_ambient_temperature 291(1)
_exptl_crystal_density_diffrn 1.238
_refine_ls_R_factor_obs 0.0447
_refine_ls_wR_factor_obs 0.1311
_cod_original_sg_symbol_H-M 'P 21/c'
_cod_database_code 8101118

loop_
_symmetry_equiv_pos_as_xyz
'x, y, z'
'-x, y+1/2, -z+1/2'
'-x, -y, -z'
'x, -y-1/2, z-1/2'

loop_
_atom_site_label
_atom_site_type_symbol
_atom_site_fract_x
_atom_site_fract_y
_atom_site_fract_z
_atom_site_U_iso_or_equiv
_atom_site_adp_type
_atom_site_occupancy
_atom_site_symmetry_multiplicity
_atom_site_calc_flag
_atom_site_refinement_flags
_atom_site_disorder_assembly
_atom_site_disorder_group
O1 O 0.5960(2) 0.64319(8) 0.3570(2) 0.0628(5) Uani 1 4 d . . .
H1O1 H 0.4774 0.6749 0.3921 0.075 Uiso 1 4 d R . .
N3 N 0.5032(3) 0.58012(9) 0.3090(2) 0.0501(5) Uani 1 4 d . . .
N2 N 0.6418(2) 0.41251(9) 0.1715(2) 0.0475(5) Uani 1 4 d . . .
N1 N 0.7019(2) 0.22682(9) 0.0587(2) 0.0476(5) Uani 1 4 d . . .
C1 C 0.7292(3) 0.29743(11) 0.0528(3) 0.0422(5) Uani 1 4 d . . .
C7 C 0.5290(3) 0.46109(11) 0.2173(3) 0.0415(5) Uani 1 4 d . . .
C6 C 0.5717(3) 0.34317(11) 0.1152(3) 0.0500(6) Uani 1 4 d . . .
H6A H 0.4794 0.3494 0.0214 0.060 Uiso 1 4 calc R . .
H6B H 0.5113 0.3198 0.2119 0.060 Uiso 1 4 calc R . .
C9 C 0.6163(3) 0.52951(11) 0.2741(3) 0.0436(5) Uani 1 4 d . . .
C5 C 0.8385(4) 0.18447(13) 0.0044(3) 0.0602(7) Uani 1 4 d . . .
H5 H 0.8199 0.1355 0.0093 0.072 Uiso 1 4 calc R . .
C10 C 0.8250(3) 0.53484(12) 0.2853(3) 0.0598(7) Uani 1 4 d . . .
H10A H 0.8604 0.5825 0.3170 0.090 Uiso 1 4 calc R . .
H10B H 0.8760 0.5232 0.1740 0.090 Uiso 1 4 calc R . .
H10C H 0.8725 0.5022 0.3722 0.090 Uiso 1 4 calc R . .
C8 C 0.3198(3) 0.45515(13) 0.2175(3) 0.0594(7) Uani 1 4 d . . .
H8A H 0.2805 0.4164 0.1434 0.089 Uiso 1 4 calc R . .
H8B H 0.2652 0.4987 0.1749 0.089 Uiso 1 4 calc R . .
H8C H 0.2797 0.4465 0.3345 0.089 Uiso 1 4 calc R . .
C3 C 1.0307(3) 0.28119(14) -0.0680(3) 0.0605(7) Uani 1 4 d . . .
H3 H 1.1404 0.2998 -0.1124 0.073 Uiso 1 4 calc R . .
C2 C 0.8917(3) 0.32584(12) -0.0109(3) 0.0555(6) Uani 1 4 d . . .
H2 H 0.9076 0.3750 -0.0154 0.067 Uiso 1 4 calc R . .
C4 C 1.0046(4) 0.20893(14) -0.0581(3) 0.0633(7) Uani 1 4 d . . .
H4 H 1.0971 0.1774 -0.0928 0.076 Uiso 1 4 calc R . .

loop_
_atom_site_aniso_label
_atom_site_aniso_U_11
_atom_site_aniso_U_22
_atom_site_aniso_U_33
_atom_site_aniso_U_23
_atom_site_aniso_U_13
_atom_site_aniso_U_12
O1 0.0561(10) 0.0436(9) 0.0887(13) -0.0137(9) 0.0041(9) -0.0010(7)
N3 0.0523(11) 0.0413(10) 0.0568(12) -0.0023(8) 0.0047(9) -0.0002(8)
N2 0.0467(10) 0.0401(10) 0.0560(11) -0.0038(9) 0.0045(8) -0.0004(8)
N1 0.0536(11) 0.0375(10) 0.0516(11) 0.0001(8) -0.0023(8) -0.0004(8)
C1 0.0498(12) 0.0387(11) 0.0380(12) -0.0001(9) 0.0001(9) -0.0025(9)
C7 0.0422(11) 0.0401(11) 0.0425(12) 0.0048(9) 0.0065(9) -0.0002(9)
C6 0.0477(12) 0.0427(12) 0.0597(14) 0.0008(10) 0.0053(11) -0.0035(10)
C9 0.0447(12) 0.0406(12) 0.0456(12) 0.0021(9) 0.0053(9) 0.0025(9)
C5 0.0725(16) 0.0410(13) 0.0668(17) -0.0065(11) -0.0022(13) 0.0063(11)
C10 0.0479(14) 0.0518(14) 0.0799(18) -0.0110(13) 0.0058(12) 0.0006(10)
C8 0.0459(14) 0.0557(14) 0.0771(17) -0.0077(12) 0.0108(12) -0.0037(11)
C3 0.0553(15) 0.0683(16) 0.0584(15) -0.0025(13) 0.0135(11) 0.0023(12)
C2 0.0584(14) 0.0456(13) 0.0630(15) 0.0019(11) 0.0115(12) -0.0038(11)
C4 0.0644(16) 0.0652(16) 0.0605(15) -0.0106(13) 0.0037(12) 0.0170(13)

loop_
_geom_bond_atom_site_label_1
_geom_bond_atom_site_label_2
_geom_bond_distance
_geom_bond_site_symmetry_2
_geom_bond_publ_flag
O1 N3 1.401(2) . ?
O1 H1O1 1.0748 . ?
N3 C9 1.279(3) . ?
N2 C7 1.272(3) . ?
N2 C6 1.456(3) . ?
N1 C5 1.333(3) . ?
N1 C1 1.340(3) . ?
C1 C2 1.378(3) . ?
C1 C6 1.502(3) . ?
C7 C9 1.488(3) . ?
C7 C8 1.499(3) . ?
C6 H6A 0.9700 . ?
C6 H6B 0.9700 . ?
C9 C10 1.495(3) . ?
C5 C4 1.370(3) . ?
C5 H5 0.9300 . ?
C10 H10A 0.9600 . ?
C10 H10B 0.9600 . ?
C10 H10C 0.9600 . ?
C8 H8A 0.9600 . ?
C8 H8B 0.9600 . ?
C8 H8C 0.9600 . ?
C3 C4 1.371(4) . ?
C3 C2 1.379(3) . ?
C3 H3 0.9300 . ?
C2 H2 0.9300 . ?
C4 H4 0.9300 . ?

loop_
_cod_related_entry_id
_cod_related_entry_database
_cod_related_entry_code
1 ChemSpider 21183595
